data_2202483
loop_
_publ_author_name
'Okabe, Nobuo'
'Yamamoto, Emi'
'Yasunori, Muranishi'

_publ_section_title <i>trans</i>-Bis(3-hydroxy-2-phenyl-4<i>H</i>-1-benzopyran-4-onato)bis(pyridine)copper(II)
_journal_issue 9
_journal_name_full 'Acta Crystallographica Section E'
_journal_page_first m715
_journal_page_last m716
_journal_paper_doi 10.1107/S1600536803017392
_journal_volume 59
_journal_year 2003
_chemical_formula_iupac '[Cu (C15 H9 O3)2 (C5 H5 N)2]'
_chemical_formula_moiety 'C40 H28 Cu N2 O6'
_chemical_formula_sum 'C40 H28 Cu N2 O6'
_chemical_formula_weight 696.19
_space_group_IT_number 2
_symmetry_cell_setting triclinic
_symmetry_space_group_name_Hall '-P 1'
_symmetry_space_group_name_H-M 'P -1'
_cell_angle_alpha 114.700(10)
_cell_angle_beta 97.18(2)
_cell_angle_gamma 107.000(10)
_cell_formula_units_Z 1
_cell_length_a 8.539(2)
_cell_length_b 10.029(2)
_cell_length_c 11.098(2)
_cell_measurement_reflns_used 25
_cell_measurement_temperature 296.2
_cell_measurement_theta_max 14.9
_cell_measurement_theta_min 13.9
_cell_volume 791.6(3)
_computing_cell_refinement 'MSC/AFC Diffractometer Control Software'
_computing_data_collection
;
MSC/AFC Diffractometer Control Software (Molecular Structure
Corporation  and Rigaku, 2000)
;
_computing_data_reduction
;
TEXSAN (Molecular Structure Corporation and Rigaku, 2000)
;
_computing_molecular_graphics 'ORTEPII (Johnson, 1976)'
_computing_publication_material TEXSAN
_computing_structure_refinement 'SHELXL97 (Scheldrick, 1997)'
_computing_structure_solution 'SIR97 (Altomare et al., 1999)'
_diffrn_measured_fraction_theta_full 1.000
_diffrn_measured_fraction_theta_max 1.000
_diffrn_measurement_device_type 'Rigaku AFC-5R'
_diffrn_measurement_method \w-2\q
_diffrn_radiation_type MoK\a
_diffrn_radiation_wavelength 0.7107
_diffrn_reflns_av_R_equivalents 0.018
_diffrn_reflns_limit_h_max 10
_diffrn_reflns_limit_h_min -11
_diffrn_reflns_limit_k_max 13
_diffrn_reflns_limit_k_min 0
_diffrn_reflns_limit_l_max 13
_diffrn_reflns_limit_l_min -14
_diffrn_reflns_number 3834
_diffrn_reflns_theta_full 27.50
_diffrn_reflns_theta_max 27.51
_diffrn_standards_decay_% 0.45
_diffrn_standards_interval_count 150
_diffrn_standards_number 3
_exptl_absorpt_coefficient_mu 0.744
_exptl_absorpt_correction_T_max 0.859
_exptl_absorpt_correction_T_min 0.799
_exptl_absorpt_correction_type psi-scan
_exptl_absorpt_process_details '(North et al., 1968)'
_exptl_crystal_colour Yellow
_exptl_crystal_density_diffrn 1.460
_exptl_crystal_density_method 'not measured'
_exptl_crystal_description prismatic
_exptl_crystal_F_000 359.0
_exptl_crystal_size_max 0.30
_exptl_crystal_size_mid 0.30
_exptl_crystal_size_min 0.20
_refine_diff_density_max 0.56
_refine_diff_density_min -0.24
_refine_ls_extinction_method none
_refine_ls_goodness_of_fit_ref 0.946
_refine_ls_hydrogen_treatment constr
_refine_ls_number_parameters 223
_refine_ls_number_reflns 3632
_refine_ls_R_factor_gt 0.0432
_refine_ls_shift/su_max -0.0010
_refine_ls_structure_factor_coef Fsqd
_refine_ls_weighting_details 'w = 1/[\s^2^(Fo^2^) + (0.1P)^2^] where P = (Fo^2^+2Fc^2^)/3'
_refine_ls_weighting_scheme calc
_refine_ls_wR_factor_ref 0.1520
_reflns_number_gt 2303
_reflns_number_total 3632
_reflns_threshold_expression I>2\s(I)
_cod_data_source_file ci6250.cif
_cod_data_source_block I
_cod_depositor_comments
;
The following automatic conversions were performed:

'_exptl_absorpt_correction_type' value 'psi scan' changed to
'psi-scan' according to
/home/saulius/struct/CIF-dictionaries/cif_core.dic dictionary named
'cif_core.dic' version 2.4.1 from 2010-06-29.

Automatic conversion script
Id: cif_fix_values 1715 2011-07-08 13:25:40Z adriana 
;
_cod_database_code 2202483

loop_
_symmetry_equiv_pos_as_xyz
x,y,z
-x,-y,-z

loop_
_atom_site_label
_atom_site_fract_x
_atom_site_fract_y
_atom_site_fract_z
_atom_site_U_iso_or_equiv
_atom_site_adp_type
_atom_site_calc_flag
_atom_site_refinement_flags
_atom_site_occupancy
_atom_site_disorder_assembly
_atom_site_disorder_group
_atom_site_type_symbol
Cu1 0.0000 0.0000 0.5000 0.0542(2) Uani d S 1.00 . . Cu
O1 0.0333(3) 0.2204(2) 0.6062(2) 0.0506(5) Uani d . 1.00 . . O
O2 0.1504(3) 0.0412(2) 0.6797(2) 0.0521(5) Uani d . 1.00 . . O
O3 0.2376(3) 0.4857(2) 0.9725(2) 0.0513(5) Uani d . 1.00 . . O
N1 0.2583(4) 0.0735(4) 0.4218(3) 0.0766(9) Uani d . 1.00 . . N
C1 0.1173(3) 0.2812(3) 0.7364(3) 0.0425(6) Uani d . 1.00 . . C
C2 0.1818(3) 0.1795(3) 0.7724(3) 0.0436(6) Uani d . 1.00 . . C
C3 0.2793(3) 0.2421(3) 0.9131(3) 0.0462(6) Uani d . 1.00 . . C
C4 0.3512(4) 0.1570(4) 0.9585(3) 0.0551(7) Uani d . 1.00 . . C
C5 0.4420(5) 0.2231(5) 1.0934(4) 0.0666(9) Uani d . 1.00 . . C
C6 0.4641(5) 0.3774(4) 1.1866(3) 0.0689(9) Uani d . 1.00 . . C
C7 0.3965(4) 0.4648(4) 1.1459(3) 0.0617(8) Uani d . 1.00 . . C
C8 0.3023(4) 0.3960(3) 1.0077(3) 0.0477(6) Uani d . 1.00 . . C
C9 0.1448(3) 0.4309(3) 0.8382(3) 0.0430(6) Uani d . 1.00 . . C
C10 0.0889(4) 0.5495(3) 0.8252(3) 0.0464(6) Uani d . 1.00 . . C
C11 0.1125(4) 0.6898(3) 0.9434(3) 0.0587(8) Uani d . 1.00 . . C
C12 0.0621(5) 0.8034(4) 0.9317(4) 0.0694(10) Uani d . 1.00 . . C
C13 -0.0101(5) 0.7845(4) 0.8060(4) 0.0709(10) Uani d . 1.00 . . C
C14 -0.0333(5) 0.6481(4) 0.6879(4) 0.0723(10) Uani d . 1.00 . . C
C15 0.0139(5) 0.5311(4) 0.6983(3) 0.0631(9) Uani d . 1.00 . . C
C16 0.3649(5) 0.2228(5) 0.4778(4) 0.0760(10) Uani d . 1.00 . . C
C17 0.5329(6) 0.2696(5) 0.4706(4) 0.0830(10) Uani d . 1.00 . . C
C18 0.5886(5) 0.1509(6) 0.3976(4) 0.0790(10) Uani d . 1.00 . . C
C19 0.4754(5) -0.0011(6) 0.3372(4) 0.0780(10) Uani d . 1.00 . . C
C20 0.3146(5) -0.0351(5) 0.3504(4) 0.0770(10) Uani d . 1.00 . . C
H4 0.3371 0.0543 0.8962 0.0661 Uiso calc . 1.00 . . H
H5 0.4889 0.1654 1.1230 0.0800 Uiso calc . 1.00 . . H
H6 0.5262 0.4218 1.2784 0.0827 Uiso calc . 1.00 . . H
H7 0.4127 0.5679 1.2089 0.0740 Uiso calc . 1.00 . . H
H11 0.1625 0.7062 1.0305 0.0705 Uiso calc . 1.00 . . H
H12 0.0778 0.8951 1.0114 0.0833 Uiso calc . 1.00 . . H
H13 -0.0434 0.8624 0.7999 0.0850 Uiso calc . 1.00 . . H
H14 -0.0804 0.6345 0.6014 0.0868 Uiso calc . 1.00 . . H
H15 -0.0054 0.4383 0.6183 0.0757 Uiso calc . 1.00 . . H
H16 0.3257 0.3018 0.5249 0.0917 Uiso calc . 1.00 . . H
H17 0.6046 0.3762 0.5131 0.1002 Uiso calc . 1.00 . . H
H18 0.6996 0.1749 0.3904 0.0950 Uiso calc . 1.00 . . H
H19 0.5083 -0.0834 0.2860 0.0938 Uiso calc . 1.00 . . H
H20 0.2402 -0.1411 0.3066 0.0920 Uiso calc . 1.00 . . H

loop_
_atom_site_aniso_label
_atom_site_aniso_U_11
_atom_site_aniso_U_22
_atom_site_aniso_U_33
_atom_site_aniso_U_12
_atom_site_aniso_U_13
_atom_site_aniso_U_23
Cu1 0.0637(4) 0.0376(3) 0.0367(3) 0.0255(2) -0.0054(2) -0.0024(2)
O1 0.0590(10) 0.0375(10) 0.0371(9) 0.0207(9) 0.0028(8) 0.0030(8)
O2 0.0540(10) 0.0380(10) 0.0460(10) 0.0207(9) 0.0063(9) 0.0045(8)
O3 0.0600(10) 0.0355(10) 0.0348(9) 0.0110(9) 0.0065(8) 0.0031(8)
N1 0.064(2) 0.075(2) 0.064(2) 0.033(2) 0.0030(10) 0.010(2)
C1 0.0410(10) 0.0330(10) 0.0380(10) 0.0100(10) 0.0120(10) 0.0070(10)
C2 0.0370(10) 0.0360(10) 0.0390(10) 0.0090(10) 0.0090(10) 0.0060(10)
C3 0.0390(10) 0.0440(10) 0.0410(10) 0.0080(10) 0.0090(10) 0.0140(10)
C4 0.053(2) 0.052(2) 0.055(2) 0.0180(10) 0.0130(10) 0.0230(10)
C5 0.068(2) 0.070(2) 0.061(2) 0.023(2) 0.009(2) 0.036(2)
C6 0.068(2) 0.070(2) 0.044(2) 0.009(2) 0.0000(10) 0.022(2)
C7 0.066(2) 0.050(2) 0.0380(10) 0.0040(10) 0.0030(10) 0.0090(10)
C8 0.048(2) 0.0410(10) 0.0390(10) 0.0070(10) 0.0100(10) 0.0130(10)
C9 0.0440(10) 0.0340(10) 0.0350(10) 0.0100(10) 0.0090(10) 0.0069(10)
C10 0.047(2) 0.0310(10) 0.0480(10) 0.0100(10) 0.0170(10) 0.0080(10)
C11 0.075(2) 0.0340(10) 0.051(2) 0.0170(10) 0.023(2) 0.0070(10)
C12 0.086(3) 0.034(2) 0.073(2) 0.022(2) 0.030(2) 0.0100(10)
C13 0.081(2) 0.042(2) 0.092(3) 0.028(2) 0.033(2) 0.029(2)
C14 0.087(3) 0.061(2) 0.067(2) 0.036(2) 0.016(2) 0.026(2)
C15 0.080(2) 0.044(2) 0.050(2) 0.028(2) 0.011(2) 0.0090(10)
C16 0.077(3) 0.074(2) 0.068(2) 0.040(2) 0.016(2) 0.019(2)
C17 0.088(3) 0.071(3) 0.072(2) 0.020(2) 0.010(2) 0.028(2)
C18 0.070(2) 0.101(3) 0.076(2) 0.039(2) 0.029(2) 0.044(2)
C19 0.078(3) 0.091(3) 0.073(2) 0.046(2) 0.032(2) 0.035(2)
C20 0.071(2) 0.078(3) 0.060(2) 0.033(2) 0.015(2) 0.013(2)

loop_
_atom_type_symbol
_atom_type_description
_atom_type_scat_dispersion_real
_atom_type_scat_dispersion_imag
_atom_type_scat_source
C C 0.003 0.002
;International Tables for Crystallography
(1992, Vol. C, Tables 4.2.6.8 and 6.1.1.4)
;
H H 0.000 0.000
;International Tables for Crystallography
(1992, Vol. C, Table 6.1.1.4)
;
O O 0.011 0.006
;International Tables for Crystallography
(1992, Vol. C, Tables 4.2.6.8 and 6.1.1.4)
;
Cu Cu 0.320 1.265
;International Tables for Crystallography
(1992, Vol. C, Tables 4.2.6.8 and 6.1.1.4)
;
N N 0.006 0.003
;International Tables for Crystallography
(1992, Vol. C, Tables 4.2.6.8 and 6.1.1.4)
;

loop_
_geom_angle_atom_site_label_1
_geom_angle_atom_site_label_2
_geom_angle_atom_site_label_3
_geom_angle_site_symmetry_1
_geom_angle_site_symmetry_3
_geom_angle
_geom_angle_publ_flag
O1 Cu1 O1 . 2_556 180.0 yes
O1 Cu1 O2 . . 83.29(9) yes
O1 Cu1 O2 . 2_556 96.71(9) yes
O1 Cu1 N1 . . 91.30(10) yes
O1 Cu1 N1 . 2_556 88.70(10) yes
O1 Cu1 O2 2_556 . 96.71(9) yes
O1 Cu1 O2 2_556 2_556 83.29(9) yes
O1 Cu1 N1 2_556 . 88.70(10) yes
O1 Cu1 N1 2_556 2_556 91.30(10) yes
O2 Cu1 O2 . 2_556 180.0 yes
O2 Cu1 N1 . . 90.10(10) yes
O2 Cu1 N1 . 2_556 89.90(10) yes
O2 Cu1 N1 2_556 . 89.90(10) yes
O2 Cu1 N1 2_556 2_556 90.10(10) yes
N1 Cu1 N1 . 2_556 180.0 yes
Cu1 O1 C1 . . 112.0(2) yes
Cu1 O2 C2 . . 109.4(2) yes
C8 O3 C9 . . 121.6(2) no
Cu1 N1 C16 . . 120.9(3) yes
Cu1 N1 C20 . . 120.5(3) yes
C16 N1 C20 . . 116.6(4) no
O1 C1 C2 . . 116.3(2) no
O1 C1 C9 . . 124.5(3) no
C2 C1 C9 . . 119.3(3) no
O2 C2 C1 . . 118.7(3) no
O2 C2 C3 . . 122.8(3) no
C1 C2 C3 . . 118.6(2) no
C2 C3 C4 . . 123.5(3) no
C2 C3 C8 . . 117.6(3) no
C4 C3 C8 . . 118.9(3) no
C3 C4 C5 . . 120.6(3) no
C3 C4 H4 . . 119.7 no
C5 C4 H4 . . 119.7 no
C4 C5 C6 . . 119.7(4) no
C4 C5 H5 . . 120.1 no
C6 C5 H5 . . 120.1 no
C5 C6 C7 . . 121.4(3) no
C5 C6 H6 . . 119.3 no
C7 C6 H6 . . 119.3 no
C6 C7 C8 . . 118.7(3) no
C6 C7 H7 . . 120.7 no
C8 C7 H7 . . 120.7 no
O3 C8 C3 . . 122.7(3) no
O3 C8 C7 . . 116.7(3) no
C3 C8 C7 . . 120.7(4) no
O3 C9 C1 . . 120.3(3) no
O3 C9 C10 . . 111.6(2) no
C1 C9 C10 . . 128.2(3) no
C9 C10 C11 . . 120.3(3) no
C9 C10 C15 . . 122.4(3) no
C11 C10 C15 . . 117.4(3) no
C10 C11 C12 . . 120.5(3) no
C10 C11 H11 . . 119.7 no
C12 C11 H11 . . 119.7 no
C11 C12 C13 . . 121.5(3) no
C11 C12 H12 . . 119.2 no
C13 C12 H12 . . 119.2 no
C12 C13 C14 . . 119.1(4) no
C12 C13 H13 . . 120.4 no
C14 C13 H13 . . 120.5 no
C13 C14 C15 . . 120.0(4) no
C13 C14 H14 . . 120.0 no
C15 C14 H14 . . 120.0 no
C10 C15 C14 . . 121.4(3) no
C10 C15 H15 . . 119.3 no
C14 C15 H15 . . 119.3 no
N1 C16 C17 . . 124.0(4) no
N1 C16 H16 . . 118.0 no
C17 C16 H16 . . 118.0 no
C16 C17 C18 . . 117.4(4) no
C16 C17 H17 . . 121.3 no
C18 C17 H17 . . 121.3 no
C17 C18 C19 . . 117.5(4) no
C17 C18 H18 . . 121.2 no
C19 C18 H18 . . 121.2 no
C18 C19 C20 . . 120.8(5) no
C18 C19 H19 . . 119.6 no
C20 C19 H19 . . 119.6 no
N1 C20 C19 . . 123.5(4) no
N1 C20 H20 . . 118.2 no
C19 C20 H20 . . 118.2 no

loop_
_geom_bond_atom_site_label_1
_geom_bond_atom_site_label_2
_geom_bond_site_symmetry_1
_geom_bond_site_symmetry_2
_geom_bond_distance
_geom_bond_publ_flag
Cu1 O1 . . 1.931(2) yes
Cu1 O1 . 2_556 1.931(2) yes
Cu1 O2 . . 2.039(2) yes
Cu1 O2 . 2_556 2.039(2) yes
Cu1 N1 . . 2.495(4) yes
Cu1 N1 . 2_556 2.495(4) yes
O1 C1 . . 1.312(3) yes
O2 C2 . . 1.255(3) yes
O3 C8 . . 1.341(5) no
O3 C9 . . 1.385(3) no
N1 C16 . . 1.320(5) no
N1 C20 . . 1.314(6) no
C1 C2 . . 1.455(5) no
C1 C9 . . 1.377(3) no
C2 C3 . . 1.441(4) no
C3 C4 . . 1.395(6) no
C3 C8 . . 1.393(4) no
C4 C5 . . 1.365(5) no
C4 H4 . . 0.93 no
C5 C6 . . 1.394(5) no
C5 H5 . . 0.93 no
C6 C7 . . 1.366(7) no
C6 H6 . . 0.93 no
C7 C8 . . 1.400(4) no
C7 H7 . . 0.93 no
C9 C10 . . 1.457(5) no
C10 C11 . . 1.403(4) no
C10 C15 . . 1.384(5) no
C11 C12 . . 1.377(6) no
C11 H11 . . 0.93 no
C12 C13 . . 1.363(7) no
C12 H12 . . 0.93 no
C13 C14 . . 1.381(5) no
C13 H13 . . 0.93 no
C14 C15 . . 1.390(7) no
C14 H14 . . 0.93 no
C15 H15 . . 0.93 no
C16 C17 . . 1.397(7) no
C16 H16 . . 0.93 no
C17 C18 . . 1.386(7) no
C17 H17 . . 0.93 no
C18 C19 . . 1.353(6) no
C18 H18 . . 0.93 no
C19 C20 . . 1.357(6) no
C19 H19 . . 0.93 no
C20 H20 . . 0.93 no

loop_
_geom_contact_atom_site_label_1
_geom_contact_atom_site_label_2
_geom_contact_distance
_geom_contact_site_symmetry_2
O2 C18 3.320(6) 2_656
O2 C19 3.353(6) 2_656
O2 C13 3.450(6) 1_545
O3 C11 3.450(4) 2_567
O3 C7 3.521(4) 2_667
O3 C6 3.549(5) 2_667
C3 C12 3.579(6) 2_567
C4 C12 3.546(5) 1_545
C6 C9 3.441(5) 2_667
C7 C8 3.530(5) 2_667
C8 C8 3.480(6) 2_667
C8 C12 3.484(5) 2_567
C8 C11 3.559(5) 2_567
C18 C20 3.542(8) 2_656
C19 C20 3.518(7) 2_656
C19 C19 3.570(10) 2_656

loop_
_geom_torsion_atom_site_label_1
_geom_torsion_atom_site_label_2
_geom_torsion_atom_site_label_3
_geom_torsion_atom_site_label_4
_geom_torsion_site_symmetry_2
_geom_torsion_site_symmetry_3
_geom_torsion_site_symmetry_4
_geom_torsion
_geom_torsion_publ_flag
Cu1 O1 C1 C2 . . . 5.5(3) no
Cu1 O1 C1 C9 . . . -173.5(2) no
Cu1 O1 C1 C2 2_556 2_556 2_556 -5.5(3) no
Cu1 O1 C1 C9 2_556 2_556 2_556 173.5(2) no
Cu1 O2 C2 C1 . . . -2.8(3) no
Cu1 O2 C2 C3 . . . 177.3(2) no
Cu1 O2 C2 C1 2_556 2_556 2_556 2.8(3) no
Cu1 O2 C2 C3 2_556 2_556 2_556 -177.3(2) no
Cu1 N1 C16 C17 . . . 160.7(4) no
Cu1 N1 C20 C19 . . . -161.1(4) no
Cu1 N1 C16 C17 2_556 2_556 2_556 -160.7(4) no
Cu1 N1 C20 C19 2_556 2_556 2_556 161.1(4) no
O1 Cu1 O2 C2 . . . 4.5(2) no
O1 Cu1 O2 C2 . 2_556 2_556 175.5(2) no
O1 Cu1 N1 C16 . . . 10.3(4) no
O1 Cu1 N1 C20 . . . 173.5(3) no
O1 Cu1 N1 C16 . 2_556 2_556 169.7(4) no
O1 Cu1 N1 C20 . 2_556 2_556 6.5(3) no
O1 C1 C2 O2 . . . -1.7(4) no
O1 C1 C2 C3 . . . 178.2(3) no
O1 C1 C9 O3 . . . -179.0(3) no
O1 C1 C9 C10 . . . 0.3(5) no
O2 Cu1 O1 C1 . . . -5.4(2) no
O2 Cu1 O1 C1 . 2_556 2_556 -174.6(2) no
O2 Cu1 N1 C16 . . . -73.0(4) no
O2 Cu1 N1 C20 . . . 90.2(3) no
O2 Cu1 N1 C16 . 2_556 2_556 -107.0(4) no
O2 Cu1 N1 C20 . 2_556 2_556 89.8(3) no
O2 C2 C1 C9 . . . 177.4(3) no
O2 C2 C3 C4 . . . 1.7(5) no
O2 C2 C3 C8 . . . -178.4(3) no
O3 C8 C3 C2 . . . 0.0(5) no
O3 C8 C3 C4 . . . 179.9(3) no
O3 C8 C7 C6 . . . 179.7(3) no
O3 C9 C1 C2 . . . 2.1(4) no
O3 C9 C10 C11 . . . -7.7(4) no
O3 C9 C10 C15 . . . 171.2(3) no
N1 Cu1 O1 C1 . . . -95.4(2) no
N1 Cu1 O1 C1 . 2_556 2_556 -84.6(2) no
N1 Cu1 O2 C2 . . . 95.8(2) no
N1 Cu1 O2 C2 . 2_556 2_556 84.2(2) no
N1 C16 C17 C18 . . . 1.3(8) no
N1 C20 C19 C18 . . . -0.6(8) no
C1 C2 C3 C4 . . . -178.2(3) no
C1 C2 C3 C8 . . . 1.7(4) no
C1 C9 O3 C8 . . . -0.4(4) no
C1 C9 C10 C11 . . . 173.0(3) no
C1 C9 C10 C15 . . . -8.0(5) no
C2 C1 C9 C10 . . . -178.7(3) no
C2 C3 C4 C5 . . . -179.9(3) no
C2 C3 C8 C7 . . . -179.6(3) no
C3 C2 C1 C9 . . . -2.8(4) no
C3 C4 C5 C6 . . . -0.4(6) no
C3 C8 O3 C9 . . . -0.8(4) no
C3 C8 C7 C6 . . . -0.6(5) no
C4 C3 C8 C7 . . . 0.3(5) no
C4 C5 C6 C7 . . . 0.1(6) no
C5 C4 C3 C8 . . . 0.3(5) no
C5 C6 C7 C8 . . . 0.5(6) no
C7 C8 O3 C9 . . . 178.9(3) no
C8 O3 C9 C10 . . . -179.7(3) no
C9 C10 C11 C12 . . . 179.1(3) no
C9 C10 C15 C14 . . . -177.8(3) no
C10 C11 C12 C13 . . . -0.7(6) no
C10 C15 C14 C13 . . . -1.9(6) no
C11 C10 C15 C14 . . . 1.2(5) no
C11 C12 C13 C14 . . . 0.0(6) no
C12 C11 C10 C15 . . . 0.0(5) no
C12 C13 C14 C15 . . . 1.2(6) no
C16 N1 C20 C19 . . . 2.8(7) no
C16 C17 C18 C19 . . . 0.9(8) no
C17 C16 N1 C20 . . . -3.1(7) no
C17 C18 C19 C20 . . . -1.3(8) no
C17 C18 C19 C20 . . . -1.3(8) no
